data_8107142
loop_
_publ_author_name
'El-Agrody, Ahmed M.'
'Amr, Abd El-Galil E.'
'Sabry, Nermien M.'
'Al-Omar, Mohamed A.'
'Ghabbour, Hazem A.'

_publ_section_title
;
 Crystal structure of
 3-amino-9-methoxy-1-phenyl-1H-benzo[f]chromene-2-carbonitrile, C21H16N2O2
;
_journal_issue 4
_journal_name_full 'Zeitschrift f\"ur Kristallographie - New Crystal Structures'
_journal_page_first 1193
_journal_page_last 1195
_journal_paper_doi 10.1515/ncrs-2016-0128
_journal_volume 231
_journal_year 2016
_chemical_formula_sum 'C21 H16 N2 O2'
_chemical_formula_weight 328.36
_space_group_IT_number 14
_space_group_name_Hall '-P 2yn'
_space_group_name_H-M_alt 'P 1 21/n 1'
_symmetry_cell_setting monoclinic
_symmetry_space_group_name_H-M 'P 1 21/n 1'
_atom_sites_solution_hydrogens geom
_atom_sites_solution_primary direct
_atom_sites_solution_secondary difmap
_cell_angle_alpha 90.00
_cell_angle_beta 107.601(2)
_cell_angle_gamma 90.00
_cell_formula_units_Z 4
_cell_length_a 13.4768(7)
_cell_length_b 6.9225(3)
_cell_length_c 18.2840(8)
_cell_measurement_reflns_used 5115
_cell_measurement_temperature 100(2)
_cell_measurement_theta_max 23.46
_cell_measurement_theta_min 2.24
_cell_volume 1625.92(13)
_computing_cell_refinement 'Bruker SAINT'
_computing_data_collection 'Bruker APEX2'
_computing_data_reduction 'Bruker SAINT'
_computing_molecular_graphics 'Bruker SHELXTL'
_computing_publication_material 'Bruker SHELXTL'
_computing_structure_refinement 'SHELXL-2014 (Sheldrick 2014)'
_computing_structure_solution 'SHELXS-97 (Sheldrick 2008)'
_diffrn_ambient_temperature 100(2)
_diffrn_measured_fraction_theta_full 0.999
_diffrn_measured_fraction_theta_max 0.999
_diffrn_measurement_device_type 'Bruker APEX-II D8 venture'
_diffrn_measurement_method '\f and \w scans'
_diffrn_radiation_monochromator graphite
_diffrn_radiation_source 'fine-focus micro tube'
_diffrn_radiation_type MoK\a
_diffrn_radiation_wavelength 0.71073
_diffrn_reflns_av_R_equivalents 0.0820
_diffrn_reflns_av_sigmaI/netI 0.0663
_diffrn_reflns_limit_h_max 17
_diffrn_reflns_limit_h_min -17
_diffrn_reflns_limit_k_max 8
_diffrn_reflns_limit_k_min -8
_diffrn_reflns_limit_l_max 23
_diffrn_reflns_limit_l_min -23
_diffrn_reflns_number 20809
_diffrn_reflns_theta_full 27.00
_diffrn_reflns_theta_max 27.00
_diffrn_reflns_theta_min 2.24
_diffrn_standards_decay_% .
_diffrn_standards_interval_count .
_diffrn_standards_interval_time .
_diffrn_standards_number 0
_exptl_absorpt_coefficient_mu 0.088
_exptl_absorpt_correction_T_max 0.9848
_exptl_absorpt_correction_T_min 0.9672
_exptl_absorpt_correction_type multi-scan
_exptl_absorpt_process_details SADABS_Bruker_2014
_exptl_crystal_colour colourless
_exptl_crystal_density_diffrn 1.341
_exptl_crystal_density_method 'not measured'
_exptl_crystal_description block
_exptl_crystal_F_000 688
_exptl_crystal_size_max 0.38
_exptl_crystal_size_mid 0.26
_exptl_crystal_size_min 0.17
_refine_diff_density_max 0.210
_refine_diff_density_min -0.259
_refine_diff_density_rms 0.045
_refine_ls_extinction_method none
_refine_ls_goodness_of_fit_ref 1.014
_refine_ls_hydrogen_treatment mixed
_refine_ls_matrix_type full
_refine_ls_number_parameters 235
_refine_ls_number_reflns 3545
_refine_ls_number_restraints 0
_refine_ls_restrained_S_all 1.014
_refine_ls_R_factor_all 0.1188
_refine_ls_R_factor_gt 0.0593
_refine_ls_shift/su_max 0.000
_refine_ls_shift/su_mean 0.000
_refine_ls_structure_factor_coef Fsqd
_refine_ls_weighting_details 'calc w=1/[\s^2^(Fo^2^)+(0.0608P)^2^+0.6181P] where P=(Fo^2^+2Fc^2^)/3'
_refine_ls_weighting_scheme calc
_refine_ls_wR_factor_gt 0.1245
_refine_ls_wR_factor_ref 0.1529
_reflns_number_gt 2057
_reflns_number_total 3545
_reflns_threshold_expression >2sigma(I)
_cod_data_source_file suppl_ncrs-2016-0128_suppl.cif
_cod_data_source_block a_a
_cod_original_sg_symbol_H-M P2(1)/n
_cod_database_code 8107142

loop_
_symmetry_equiv_pos_as_xyz
'x, y, z'
'-x+1/2, y+1/2, -z+1/2'
'-x, -y, -z'
'x-1/2, -y-1/2, z-1/2'

loop_
_atom_site_label
_atom_site_type_symbol
_atom_site_fract_x
_atom_site_fract_y
_atom_site_fract_z
_atom_site_U_iso_or_equiv
_atom_site_adp_type
_atom_site_occupancy
_atom_site_symmetry_multiplicity
_atom_site_calc_flag
_atom_site_refinement_flags
_atom_site_disorder_assembly
_atom_site_disorder_group
O1 O 0.59082(13) 0.8745(2) 0.82067(9) 0.0455(4) Uani 1 1 d . . .
O2 O 0.57781(14) 0.1833(2) 0.52137(9) 0.0534(5) Uani 1 1 d . . .
N1 N 0.57577(19) 0.8190(4) 0.93596(13) 0.0532(6) Uani 1 1 d . . .
N2 N 0.5218(2) 0.3050(4) 0.94082(13) 0.0724(8) Uani 1 1 d . . .
C1 C 0.61127(16) 0.8104(3) 0.75389(12) 0.0359(5) Uani 1 1 d . . .
C2 C 0.66193(17) 0.9495(3) 0.72213(12) 0.0420(6) Uani 1 1 d . . .
H2A H 0.6782 1.0732 0.7451 0.050 Uiso 1 1 calc R . .
C3 C 0.68721(18) 0.9030(3) 0.65776(13) 0.0419(6) Uani 1 1 d . . .
H3A H 0.7221 0.9953 0.6359 0.050 Uiso 1 1 calc R . .
C4 C 0.66262(16) 0.7201(3) 0.62279(11) 0.0357(5) Uani 1 1 d . . .
C5 C 0.68903(18) 0.6689(4) 0.55621(12) 0.0439(6) Uani 1 1 d . . .
H5A H 0.7260 0.7591 0.5351 0.053 Uiso 1 1 calc R . .
C6 C 0.66320(19) 0.4947(4) 0.52143(13) 0.0452(6) Uani 1 1 d . . .
H6A H 0.6812 0.4643 0.4764 0.054 Uiso 1 1 calc R . .
C7 C 0.60963(18) 0.3606(3) 0.55281(12) 0.0393(6) Uani 1 1 d . . .
C8 C 0.58386(17) 0.4031(3) 0.61805(12) 0.0375(5) Uani 1 1 d . . .
H8A H 0.5483 0.3093 0.6387 0.045 Uiso 1 1 calc R . .
C9 C 0.60900(16) 0.5824(3) 0.65500(11) 0.0326(5) Uani 1 1 d . . .
C10 C 0.58411(16) 0.6312(3) 0.72383(11) 0.0327(5) Uani 1 1 d . . .
C11 C 0.53168(17) 0.4876(3) 0.76307(11) 0.0354(5) Uani 1 1 d . . .
H11A H 0.5679 0.3606 0.7655 0.043 Uiso 1 1 calc R . .
C12 C 0.54723(17) 0.5550(3) 0.84513(12) 0.0365(5) Uani 1 1 d . . .
C13 C 0.57007(17) 0.7403(3) 0.86761(12) 0.0379(5) Uani 1 1 d . . .
C14 C 0.5326(2) 0.4192(4) 0.89841(13) 0.0475(6) Uani 1 1 d . . .
C15 C 0.41735(18) 0.4575(4) 0.71922(12) 0.0421(6) Uani 1 1 d . . .
C16 C 0.3489(2) 0.6117(5) 0.70379(14) 0.0568(7) Uani 1 1 d . . .
H16A H 0.3736 0.7369 0.7215 0.068 Uiso 1 1 calc R . .
C17 C 0.2453(2) 0.5870(7) 0.66315(17) 0.0847(11) Uani 1 1 d . . .
H17A H 0.1995 0.6948 0.6528 0.102 Uiso 1 1 calc R . .
C18 C 0.2084(3) 0.4068(9) 0.6378(2) 0.1089(18) Uani 1 1 d . . .
H18A H 0.1372 0.3896 0.6095 0.131 Uiso 1 1 calc R . .
C19 C 0.2745(3) 0.2521(8) 0.6532(2) 0.1045(16) Uani 1 1 d . . .
H19A H 0.2487 0.1272 0.6358 0.125 Uiso 1 1 calc R . .
C20 C 0.3789(2) 0.2758(5) 0.69413(16) 0.0676(9) Uani 1 1 d . . .
H20A H 0.4240 0.1671 0.7049 0.081 Uiso 1 1 calc R . .
C21 C 0.6061(2) 0.1246(4) 0.45597(13) 0.0565(7) Uani 1 1 d . . .
H21A H 0.5792 -0.0055 0.4406 0.085 Uiso 1 1 calc R . .
H21B H 0.6821 0.1239 0.4685 0.085 Uiso 1 1 calc R . .
H21C H 0.5766 0.2148 0.4137 0.085 Uiso 1 1 calc R . .
H2N1 H 0.550(2) 0.756(4) 0.9687(15) 0.054(8) Uiso 1 1 d . . .
H1N1 H 0.590(3) 0.935(5) 0.9423(18) 0.084(12) Uiso 1 1 d . . .

loop_
_atom_site_aniso_label
_atom_site_aniso_U_11
_atom_site_aniso_U_22
_atom_site_aniso_U_33
_atom_site_aniso_U_23
_atom_site_aniso_U_13
_atom_site_aniso_U_12
O1 0.0589(11) 0.0428(9) 0.0390(9) -0.0047(7) 0.0209(8) -0.0068(8)
O2 0.0764(13) 0.0537(11) 0.0364(9) -0.0059(8) 0.0265(9) -0.0071(9)
N1 0.0675(17) 0.0584(16) 0.0389(12) -0.0125(11) 0.0241(11) -0.0173(13)
N2 0.111(2) 0.0661(16) 0.0504(14) 0.0054(12) 0.0404(14) -0.0141(15)
C1 0.0319(13) 0.0443(14) 0.0306(11) 0.0006(10) 0.0083(9) -0.0003(10)
C2 0.0395(14) 0.0417(14) 0.0403(13) 0.0028(11) 0.0054(11) -0.0069(11)
C3 0.0372(14) 0.0470(14) 0.0390(13) 0.0104(11) 0.0079(11) -0.0074(11)
C4 0.0266(12) 0.0476(14) 0.0307(11) 0.0101(10) 0.0055(9) 0.0007(10)
C5 0.0408(14) 0.0554(16) 0.0384(13) 0.0128(11) 0.0164(11) -0.0001(12)
C6 0.0445(15) 0.0615(17) 0.0336(12) 0.0090(12) 0.0179(11) 0.0085(12)
C7 0.0406(14) 0.0473(14) 0.0292(11) 0.0045(10) 0.0095(10) 0.0032(11)
C8 0.0376(13) 0.0439(14) 0.0311(11) 0.0062(10) 0.0109(10) -0.0004(10)
C9 0.0264(11) 0.0414(13) 0.0287(11) 0.0072(10) 0.0063(9) 0.0013(10)
C10 0.0277(12) 0.0409(13) 0.0286(11) 0.0035(9) 0.0070(9) 0.0018(9)
C11 0.0415(14) 0.0377(12) 0.0294(11) 0.0022(9) 0.0143(10) -0.0017(10)
C12 0.0361(13) 0.0448(14) 0.0287(11) 0.0036(10) 0.0102(9) 0.0000(10)
C13 0.0340(13) 0.0496(15) 0.0301(11) -0.0016(10) 0.0095(9) -0.0010(11)
C14 0.0591(17) 0.0543(16) 0.0331(12) -0.0042(12) 0.0196(12) -0.0044(13)
C15 0.0394(14) 0.0620(16) 0.0288(11) -0.0036(11) 0.0162(10) -0.0154(13)
C16 0.0412(16) 0.088(2) 0.0425(14) 0.0025(14) 0.0138(12) -0.0019(14)
C17 0.0390(18) 0.159(4) 0.0537(18) 0.010(2) 0.0112(15) -0.002(2)
C18 0.048(2) 0.224(6) 0.056(2) -0.013(3) 0.0178(18) -0.057(3)
C19 0.091(3) 0.160(4) 0.073(2) -0.044(3) 0.039(2) -0.084(3)
C20 0.070(2) 0.078(2) 0.0639(18) -0.0156(15) 0.0332(16) -0.0339(17)
C21 0.071(2) 0.0644(17) 0.0377(14) -0.0065(12) 0.0224(13) 0.0060(14)

loop_
_atom_type_symbol
_atom_type_description
_atom_type_scat_dispersion_real
_atom_type_scat_dispersion_imag
_atom_type_scat_source
C C 0.0033 0.0016 'International Tables Vol C Tables 4.2.6.8 and 6.1.1.4'
H H 0.0000 0.0000 'International Tables Vol C Tables 4.2.6.8 and 6.1.1.4'
N N 0.0061 0.0033 'International Tables Vol C Tables 4.2.6.8 and 6.1.1.4'
O O 0.0106 0.0060 'International Tables Vol C Tables 4.2.6.8 and 6.1.1.4'

loop_
_geom_angle_atom_site_label_1
_geom_angle_atom_site_label_2
_geom_angle_atom_site_label_3
_geom_angle
_geom_angle_site_symmetry_1
_geom_angle_site_symmetry_3
C13 O1 C1 117.94(17) . .
C7 O2 C21 118.74(19) . .
C13 N1 H2N1 120.4(17) . .
C13 N1 H1N1 118(2) . .
H2N1 N1 H1N1 120(3) . .
C10 C1 O1 122.70(19) . .
C10 C1 C2 124.3(2) . .
O1 C1 C2 113.04(19) . .
C3 C2 C1 118.5(2) . .
C3 C2 H2A 120.8 . .
C1 C2 H2A 120.8 . .
C2 C3 C4 121.2(2) . .
C2 C3 H3A 119.4 . .
C4 C3 H3A 119.4 . .
C3 C4 C5 121.9(2) . .
C3 C4 C9 119.4(2) . .
C5 C4 C9 118.6(2) . .
C6 C5 C4 122.0(2) . .
C6 C5 H5A 119.0 . .
C4 C5 H5A 119.0 . .
C5 C6 C7 119.2(2) . .
C5 C6 H6A 120.4 . .
C7 C6 H6A 120.4 . .
O2 C7 C8 115.3(2) . .
O2 C7 C6 123.9(2) . .
C8 C7 C6 120.8(2) . .
C7 C8 C9 121.3(2) . .
C7 C8 H8A 119.3 . .
C9 C8 H8A 119.3 . .
C8 C9 C4 118.1(2) . .
C8 C9 C10 122.84(19) . .
C4 C9 C10 119.1(2) . .
C1 C10 C9 117.53(19) . .
C1 C10 C11 120.80(19) . .
C9 C10 C11 121.66(19) . .
C10 C11 C15 112.48(17) . .
C10 C11 C12 108.63(18) . .
C15 C11 C12 112.14(18) . .
C10 C11 H11A 107.8 . .
C15 C11 H11A 107.8 . .
C12 C11 H11A 107.8 . .
C13 C12 C14 119.2(2) . .
C13 C12 C11 122.69(19) . .
C14 C12 C11 118.0(2) . .
N1 C13 O1 110.4(2) . .
N1 C13 C12 127.6(2) . .
O1 C13 C12 122.05(19) . .
N2 C14 C12 178.1(3) . .
C16 C15 C20 118.3(3) . .
C16 C15 C11 120.6(2) . .
C20 C15 C11 121.1(2) . .
C17 C16 C15 121.2(3) . .
C17 C16 H16A 119.4 . .
C15 C16 H16A 119.4 . .
C18 C17 C16 120.0(4) . .
C18 C17 H17A 120.0 . .
C16 C17 H17A 120.0 . .
C19 C18 C17 119.8(4) . .
C19 C18 H18A 120.1 . .
C17 C18 H18A 120.1 . .
C18 C19 C20 120.6(4) . .
C18 C19 H19A 119.7 . .
C20 C19 H19A 119.7 . .
C15 C20 C19 120.1(3) . .
C15 C20 H20A 119.9 . .
C19 C20 H20A 119.9 . .
O2 C21 H21A 109.5 . .
O2 C21 H21B 109.5 . .
H21A C21 H21B 109.5 . .
O2 C21 H21C 109.5 . .
H21A C21 H21C 109.5 . .
H21B C21 H21C 109.5 . .

loop_
_geom_bond_atom_site_label_1
_geom_bond_atom_site_label_2
_geom_bond_distance
_geom_bond_site_symmetry_2
O1 C13 1.350(3) .
O1 C1 1.403(3) .
O2 C7 1.368(3) .
O2 C21 1.420(3) .
N1 C13 1.344(3) .
N1 H2N1 0.89(3) .
N1 H1N1 0.82(3) .
N2 C14 1.147(3) .
C1 C10 1.361(3) .
C1 C2 1.403(3) .
C2 C3 1.359(3) .
C2 H2A 0.9500 .
C3 C4 1.412(3) .
C3 H3A 0.9500 .
C4 C5 1.413(3) .
C4 C9 1.426(3) .
C5 C6 1.358(3) .
C5 H5A 0.9500 .
C6 C7 1.401(3) .
C6 H6A 0.9500 .
C7 C8 1.371(3) .
C8 C9 1.405(3) .
C8 H8A 0.9500 .
C9 C10 1.437(3) .
C10 C11 1.520(3) .
C11 C15 1.521(3) .
C11 C12 1.524(3) .
C11 H11A 1.0000 .
C12 C13 1.354(3) .
C12 C14 1.410(3) .
C15 C16 1.383(4) .
C15 C20 1.384(4) .
C16 C17 1.379(4) .
C16 H16A 0.9500 .
C17 C18 1.370(6) .
C17 H17A 0.9500 .
C18 C19 1.366(6) .
C18 H18A 0.9500 .
C19 C20 1.390(5) .
C19 H19A 0.9500 .
C20 H20A 0.9500 .
C21 H21A 0.9800 .
C21 H21B 0.9800 .
C21 H21C 0.9800 .

loop_
_geom_torsion_atom_site_label_1
_geom_torsion_atom_site_label_2
_geom_torsion_atom_site_label_3
_geom_torsion_atom_site_label_4
_geom_torsion
_geom_torsion_site_symmetry_1
_geom_torsion_site_symmetry_2
_geom_torsion_site_symmetry_3
_geom_torsion_site_symmetry_4
C13 O1 C1 C10 18.4(3) . . . .
C13 O1 C1 C2 -161.67(19) . . . .
C10 C1 C2 C3 -0.9(3) . . . .
O1 C1 C2 C3 179.10(19) . . . .
C1 C2 C3 C4 0.5(3) . . . .
C2 C3 C4 C5 -179.5(2) . . . .
C2 C3 C4 C9 0.9(3) . . . .
C3 C4 C5 C6 -178.4(2) . . . .
C9 C4 C5 C6 1.3(3) . . . .
C4 C5 C6 C7 -0.6(3) . . . .
C21 O2 C7 C8 -176.8(2) . . . .
C21 O2 C7 C6 4.4(3) . . . .
C5 C6 C7 O2 178.4(2) . . . .
C5 C6 C7 C8 -0.4(3) . . . .
O2 C7 C8 C9 -178.09(19) . . . .
C6 C7 C8 C9 0.8(3) . . . .
C7 C8 C9 C4 -0.1(3) . . . .
C7 C8 C9 C10 -179.4(2) . . . .
C3 C4 C9 C8 178.80(19) . . . .
C5 C4 C9 C8 -0.8(3) . . . .
C3 C4 C9 C10 -1.9(3) . . . .
C5 C4 C9 C10 178.43(19) . . . .
O1 C1 C10 C9 179.83(18) . . . .
C2 C1 C10 C9 -0.1(3) . . . .
O1 C1 C10 C11 -1.5(3) . . . .
C2 C1 C10 C11 178.5(2) . . . .
C8 C9 C10 C1 -179.2(2) . . . .
C4 C9 C10 C1 1.6(3) . . . .
C8 C9 C10 C11 2.2(3) . . . .
C4 C9 C10 C11 -177.08(19) . . . .
C1 C10 C11 C15 108.2(2) . . . .
C9 C10 C11 C15 -73.2(3) . . . .
C1 C10 C11 C12 -16.6(3) . . . .
C9 C10 C11 C12 162.04(18) . . . .
C10 C11 C12 C13 21.0(3) . . . .
C15 C11 C12 C13 -103.9(3) . . . .
C10 C11 C12 C14 -161.8(2) . . . .
C15 C11 C12 C14 73.3(3) . . . .
C1 O1 C13 N1 166.02(19) . . . .
C1 O1 C13 C12 -14.0(3) . . . .
C14 C12 C13 N1 -3.9(4) . . . .
C11 C12 C13 N1 173.2(2) . . . .
C14 C12 C13 O1 176.2(2) . . . .
C11 C12 C13 O1 -6.7(3) . . . .
C13 C12 C14 N2 -147(9) . . . .
C11 C12 C14 N2 36(9) . . . .
C10 C11 C15 C16 -58.2(3) . . . .
C12 C11 C15 C16 64.6(3) . . . .
C10 C11 C15 C20 122.1(2) . . . .
C12 C11 C15 C20 -115.1(2) . . . .
C20 C15 C16 C17 -1.3(4) . . . .
C11 C15 C16 C17 179.1(2) . . . .
C15 C16 C17 C18 0.5(4) . . . .
C16 C17 C18 C19 0.4(5) . . . .
C17 C18 C19 C20 -0.3(6) . . . .
C16 C15 C20 C19 1.3(4) . . . .
C11 C15 C20 C19 -179.1(2) . . . .
C18 C19 C20 C15 -0.5(5) . . . .
